data_1100157
loop_
_publ_author_name
'Carballo, Rosa'
'Vazquez-Lopez, Ezequiel M.'
'Covelo, Berta'
'Garcia-Martinez, Emilia'
'Castineiras, Alfonso'
'Niclos, Juan'

_publ_section_title
;
 'Solid state coordination chemistry of mononuclear
  mixed-ligand complexes of Ni(II), Cu(II) and Zn(II)
  with \a-hydroxycarboxylic acids and imidazole'
;
_journal_name_full Polyhedron
_journal_page_first 1505
_journal_page_last 1518
_journal_paper_doi 10.1016/j.poly.2004.02.028
_journal_volume 23
_journal_year 2004
_chemical_formula_sum 'C37 H34 N6 Ni O6'
_chemical_formula_weight 717.41
_space_group_IT_number 14
_symmetry_cell_setting monoclinic
_symmetry_space_group_name_Hall '-P 2yn'
_symmetry_space_group_name_H-M 'P 1 21/n 1'
_atom_sites_solution_hydrogens geom
_atom_sites_solution_primary direct
_atom_sites_solution_secondary difmap
_cell_angle_alpha 90.00
_cell_angle_beta 94.428(3)
_cell_angle_gamma 90.00
_cell_formula_units_Z 4
_cell_length_a 9.2191(11)
_cell_length_b 29.972(4)
_cell_length_c 12.5644(15)
_cell_measurement_reflns_used 684
_cell_measurement_temperature 293(2)
_cell_measurement_theta_max 26.88
_cell_measurement_theta_min 2.60
_cell_volume 3461.3(7)
_diffrn_ambient_temperature 293(2)
_diffrn_detector_area_resol_mean ?
_diffrn_measured_fraction_theta_full 0.909
_diffrn_measured_fraction_theta_max 0.909
_diffrn_measurement_device_type 'CCD area detector'
_diffrn_measurement_method 'phi and omega scans'
_diffrn_radiation_monochromator graphite
_diffrn_radiation_source 'fine-focus sealed tube'
_diffrn_radiation_type MoK\a
_diffrn_radiation_wavelength 0.71073
_diffrn_reflns_av_R_equivalents 0.0885
_diffrn_reflns_av_sigmaI/netI 0.1784
_diffrn_reflns_limit_h_max 12
_diffrn_reflns_limit_h_min -10
_diffrn_reflns_limit_k_max 39
_diffrn_reflns_limit_k_min -38
_diffrn_reflns_limit_l_max 10
_diffrn_reflns_limit_l_min -16
_diffrn_reflns_number 18394
_diffrn_reflns_theta_full 28.07
_diffrn_reflns_theta_max 28.07
_diffrn_reflns_theta_min 1.36
_diffrn_standards_decay_% ?
_diffrn_standards_interval_count ?
_diffrn_standards_interval_time ?
_diffrn_standards_number ?
_exptl_absorpt_coefficient_mu 0.616
_exptl_absorpt_correction_T_max 1.0000
_exptl_absorpt_correction_T_min 0.8782
_exptl_absorpt_correction_type multi-scan
_exptl_absorpt_process_details ?
_exptl_crystal_colour blue
_exptl_crystal_density_diffrn 1.377
_exptl_crystal_density_meas 0
_exptl_crystal_density_method 'not measured'
_exptl_crystal_description prism
_exptl_crystal_F_000 1496
_exptl_crystal_size_max 0.25
_exptl_crystal_size_mid 0.17
_exptl_crystal_size_min 0.16
_refine_diff_density_max 0.605
_refine_diff_density_min -0.491
_refine_diff_density_rms 0.068
_refine_ls_extinction_coef ?
_refine_ls_extinction_method none
_refine_ls_goodness_of_fit_ref 1.072
_refine_ls_hydrogen_treatment mixed
_refine_ls_matrix_type full
_refine_ls_number_parameters 468
_refine_ls_number_reflns 7653
_refine_ls_number_restraints 0
_refine_ls_restrained_S_all 1.072
_refine_ls_R_factor_all 0.2271
_refine_ls_R_factor_gt 0.1056
_refine_ls_shift/su_max 0.000
_refine_ls_shift/su_mean 0.000
_refine_ls_structure_factor_coef Fsqd
_refine_ls_weighting_details 'calc w=1/[\s^2^(Fo^2^)+(0.0672P)^2^+0.8395P] where P=(Fo^2^+2Fc^2^)/3'
_refine_ls_weighting_scheme calc
_refine_ls_wR_factor_gt 0.1633
_refine_ls_wR_factor_ref 0.2022
_reflns_number_gt 3567
_reflns_number_total 7653
_reflns_threshold_expression >2sigma(I)
_cod_depositor_comments
;
The following automatic conversions were performed:
'_symmetry_cell_setting' value 'Monoclinic' changed to 'monoclinic'
according to '/home/saulius/struct/CIF-dictionaries/cif_core.dic'
dictionary named 'cif_core.dic' version 2.4.1 from
2010-06-29.

'_exptl_absorpt_correction_type' value 'MULTISCAN' changed to
'multi-scan' according to
'/home/saulius/struct/CIF-dictionaries/cif_core.dic' dictionary named
'cif_core.dic' version 2.4.1 from 2010-06-29.

Automatic conversion script
Id: cif_fix_enum 1527 2010-12-29 10:47:43Z saulius 
;
_cod_original_sg_symbol_H-M P2(1)/n
_cod_database_code 1100157

loop_
_symmetry_equiv_pos_as_xyz
'x, y, z'
'-x+1/2, y+1/2, -z+1/2'
'-x, -y, -z'
'x-1/2, -y-1/2, z-1/2'

loop_
_atom_site_label
_atom_site_type_symbol
_atom_site_fract_x
_atom_site_fract_y
_atom_site_fract_z
_atom_site_U_iso_or_equiv
_atom_site_adp_type
_atom_site_occupancy
_atom_site_symmetry_multiplicity
_atom_site_calc_flag
_atom_site_refinement_flags
_atom_site_disorder_assembly
_atom_site_disorder_group
Ni Ni 0.33844(8) 0.14851(2) 0.50942(6) 0.0372(2) Uani 1 1 d . . .
O11 O 0.5421(4) 0.15643(12) 0.4605(3) 0.0402(10) Uani 1 1 d . . .
O12 O 0.6853(4) 0.19225(13) 0.3574(3) 0.0494(12) Uani 1 1 d . . .
O13 O 0.2997(4) 0.19112(13) 0.3740(3) 0.0381(10) Uani 1 1 d . . .
C101 C 0.5641(6) 0.18459(19) 0.3894(5) 0.0373(15) Uani 1 1 d . . .
C102 C 0.4291(6) 0.21106(18) 0.3381(5) 0.0371(14) Uani 1 1 d . . .
C103 C 0.4327(6) 0.25950(18) 0.3773(5) 0.0396(15) Uani 1 1 d . . .
C104 C 0.5579(7) 0.2838(2) 0.3863(6) 0.064(2) Uani 1 1 d . . .
H104 H 0.6446 0.2700 0.3719 0.077 Uiso 1 1 calc R . .
C105 C 0.5606(9) 0.3283(2) 0.4161(7) 0.087(3) Uani 1 1 d . . .
H105 H 0.6475 0.3442 0.4202 0.105 Uiso 1 1 calc R . .
C106 C 0.4357(10) 0.3483(2) 0.4390(8) 0.093(3) Uani 1 1 d . . .
H106 H 0.4364 0.3779 0.4610 0.112 Uiso 1 1 calc R . .
C107 C 0.3099(9) 0.3251(3) 0.4301(10) 0.127(4) Uani 1 1 d . . .
H107 H 0.2236 0.3389 0.4454 0.152 Uiso 1 1 calc R . .
C108 C 0.3081(7) 0.2812(2) 0.3984(8) 0.088(3) Uani 1 1 d . . .
H108 H 0.2200 0.2659 0.3912 0.106 Uiso 1 1 calc R . .
C109 C 0.4293(6) 0.20746(19) 0.2174(5) 0.0376(14) Uani 1 1 d . . .
C110 C 0.3895(6) 0.2428(2) 0.1509(6) 0.0491(17) Uani 1 1 d . . .
H110 H 0.3627 0.2700 0.1793 0.059 Uiso 1 1 calc R . .
C111 C 0.3901(7) 0.2375(2) 0.0416(6) 0.060(2) Uani 1 1 d . . .
H111 H 0.3640 0.2614 -0.0028 0.072 Uiso 1 1 calc R . .
C112 C 0.4278(7) 0.1980(3) -0.0029(6) 0.064(2) Uani 1 1 d . . .
H112 H 0.4281 0.1951 -0.0765 0.077 Uiso 1 1 calc R . .
C113 C 0.4652(7) 0.1630(2) 0.0634(6) 0.061(2) Uani 1 1 d . . .
H113 H 0.4917 0.1359 0.0347 0.073 Uiso 1 1 calc R . .
C114 C 0.4637(7) 0.1677(2) 0.1722(5) 0.0530(18) Uani 1 1 d . . .
H114 H 0.4866 0.1433 0.2160 0.064 Uiso 1 1 calc R . .
O21 O 0.3046(4) 0.09236(12) 0.4032(3) 0.0477(11) Uani 1 1 d . . .
O22 O 0.1791(4) 0.12654(13) 0.2669(3) 0.0478(11) Uani 1 1 d . . .
O23 O 0.2272(5) 0.01446(13) 0.3532(3) 0.0563(12) Uani 1 1 d . . .
H23 H 0.2564 0.0265 0.4094 0.084 Uiso 1 1 calc R . .
C201 C 0.2194(6) 0.0925(2) 0.3189(5) 0.0399(15) Uani 1 1 d . . .
C202 C 0.1576(6) 0.04702(19) 0.2827(5) 0.0414(15) Uani 1 1 d . . .
C203 C -0.0066(7) 0.0465(2) 0.2940(5) 0.0459(16) Uani 1 1 d . . .
C204 C -0.0707(9) 0.0154(3) 0.3544(6) 0.079(2) Uani 1 1 d . . .
H204 H -0.0145 -0.0065 0.3902 0.095 Uiso 1 1 calc R . .
C205 C -0.2219(11) 0.0166(4) 0.3623(8) 0.122(4) Uani 1 1 d . . .
H205 H -0.2647 -0.0047 0.4036 0.147 Uiso 1 1 calc R . .
C206 C -0.3057(11) 0.0476(5) 0.3120(9) 0.128(5) Uani 1 1 d . . .
H206 H -0.4049 0.0486 0.3206 0.154 Uiso 1 1 calc R . .
C207 C -0.2439(9) 0.0775(3) 0.2481(9) 0.097(3) Uani 1 1 d . . .
H207 H -0.3022 0.0983 0.2100 0.117 Uiso 1 1 calc R . .
C208 C -0.0966(8) 0.0775(2) 0.2391(6) 0.067(2) Uani 1 1 d . . .
H208 H -0.0561 0.0985 0.1957 0.080 Uiso 1 1 calc R . .
C209 C 0.1908(7) 0.0345(2) 0.1695(5) 0.0499(17) Uani 1 1 d . . .
C210 C 0.1550(9) -0.0053(3) 0.1289(6) 0.075(2) Uani 1 1 d . . .
H210 H 0.1050 -0.0249 0.1701 0.090 Uiso 1 1 calc R . .
C211 C 0.1883(10) -0.0190(3) 0.0285(7) 0.080(2) Uani 1 1 d . . .
H211 H 0.1637 -0.0476 0.0050 0.096 Uiso 1 1 calc R . .
C212 C 0.2536(13) 0.0079(4) -0.0330(8) 0.129(4) Uani 1 1 d . . .
H212 H 0.2773 -0.0009 -0.1004 0.155 Uiso 1 1 calc R . .
C213 C 0.285(2) 0.0481(5) 0.0032(11) 0.271(12) Uani 1 1 d . . .
H213 H 0.3291 0.0682 -0.0404 0.325 Uiso 1 1 calc R . .
C214 C 0.2542(16) 0.0613(4) 0.1045(10) 0.216(9) Uani 1 1 d . . .
H214 H 0.2792 0.0900 0.1273 0.260 Uiso 1 1 calc R . .
N1 N 0.3685(5) 0.20248(16) 0.6095(4) 0.0429(13) Uani 1 1 d . . .
N2 N 0.3251(7) 0.26150(19) 0.7049(5) 0.0606(17) Uani 1 1 d . . .
C2 C 0.4956(7) 0.2226(3) 0.6435(6) 0.067(2) Uani 1 1 d . . .
H2 H 0.5877 0.2128 0.6288 0.080 Uiso 1 1 calc R . .
C3 C 0.4686(8) 0.2588(3) 0.7014(6) 0.074(2) Uani 1 1 d . . .
H3 H 0.5373 0.2784 0.7331 0.089 Uiso 1 1 calc R . .
C1 C 0.2689(7) 0.2268(2) 0.6500(6) 0.0555(18) Uani 1 1 d . . .
H1 H 0.1698 0.2206 0.6414 0.067 Uiso 1 1 calc R . .
N3 N 0.4241(5) 0.10459(16) 0.6235(4) 0.0421(13) Uani 1 1 d . . .
N4 N 0.5741(6) 0.0534(2) 0.6884(5) 0.0534(15) Uani 1 1 d . . .
C5 C 0.4241(8) 0.1038(2) 0.7315(6) 0.066(2) Uani 1 1 d . . .
H5 H 0.3675 0.1222 0.7713 0.079 Uiso 1 1 calc R . .
C6 C 0.5169(8) 0.0730(3) 0.7726(6) 0.075(2) Uani 1 1 d . . .
H6 H 0.5379 0.0663 0.8444 0.090 Uiso 1 1 calc R . .
C4 C 0.5158(6) 0.0732(2) 0.6005(5) 0.0484(17) Uani 1 1 d . . .
H4 H 0.5372 0.0657 0.5316 0.058 Uiso 1 1 calc R . .
N5 N 0.1198(5) 0.14080(16) 0.5347(4) 0.0436(13) Uani 1 1 d . . .
N6 N -0.1164(7) 0.1415(2) 0.5085(6) 0.066(2) Uani 1 1 d . . .
C8 C 0.0592(8) 0.1199(3) 0.6150(7) 0.107(4) Uani 1 1 d . . .
H8 H 0.1109 0.1069 0.6735 0.129 Uiso 1 1 calc R . .
C9 C -0.0863(8) 0.1203(3) 0.5985(9) 0.127(4) Uani 1 1 d . . .
H9 H -0.1526 0.1080 0.6424 0.153 Uiso 1 1 calc R . .
C7 C 0.0071(8) 0.1537(2) 0.4726(6) 0.0582(19) Uani 1 1 d . . .
H7 H 0.0140 0.1698 0.4099 0.070 Uiso 1 1 calc R . .
H60 H -0.190(7) 0.145(2) 0.470(6) 0.07(2) Uiso 1 1 d . . .
H13 H 0.270(7) 0.171(2) 0.326(6) 0.08(3) Uiso 1 1 d . . .
H20 H 0.272(8) 0.280(3) 0.755(6) 0.10(3) Uiso 1 1 d . . .
H40 H 0.639(6) 0.031(2) 0.686(5) 0.05(2) Uiso 1 1 d . . .

loop_
_atom_site_aniso_label
_atom_site_aniso_U_11
_atom_site_aniso_U_22
_atom_site_aniso_U_33
_atom_site_aniso_U_23
_atom_site_aniso_U_13
_atom_site_aniso_U_12
Ni 0.0375(4) 0.0374(4) 0.0360(5) 0.0001(4) -0.0030(3) 0.0060(4)
O11 0.036(2) 0.041(2) 0.043(3) 0.008(2) 0.0015(19) 0.0087(18)
O12 0.023(2) 0.057(3) 0.067(3) 0.018(2) -0.001(2) 0.0044(19)
O13 0.033(2) 0.037(2) 0.044(3) -0.002(2) -0.001(2) -0.0003(18)
C101 0.039(4) 0.033(3) 0.038(4) -0.008(3) -0.009(3) 0.001(3)
C102 0.034(3) 0.032(3) 0.045(4) 0.005(3) -0.001(3) 0.004(3)
C103 0.039(4) 0.032(3) 0.046(4) 0.000(3) -0.007(3) 0.003(3)
C104 0.045(4) 0.045(4) 0.101(6) -0.018(4) -0.004(4) 0.004(3)
C105 0.060(5) 0.052(5) 0.149(9) -0.026(5) -0.007(5) -0.005(4)
C106 0.087(6) 0.041(4) 0.156(9) -0.028(5) 0.036(6) -0.008(5)
C107 0.069(6) 0.061(6) 0.258(14) -0.034(7) 0.066(8) 0.001(5)
C108 0.039(4) 0.045(4) 0.182(10) -0.021(5) 0.015(5) 0.006(3)
C109 0.026(3) 0.038(3) 0.049(4) 0.008(3) -0.002(3) -0.002(3)
C110 0.041(4) 0.049(4) 0.054(5) 0.008(3) -0.016(3) -0.001(3)
C111 0.059(5) 0.061(5) 0.056(5) 0.024(4) -0.022(4) -0.009(4)
C112 0.046(4) 0.107(7) 0.040(5) 0.007(5) -0.002(4) -0.019(4)
C113 0.057(5) 0.064(5) 0.061(5) -0.001(4) 0.005(4) 0.003(4)
C114 0.060(5) 0.059(4) 0.040(4) 0.011(3) 0.003(4) 0.012(3)
O21 0.053(3) 0.042(3) 0.046(3) -0.006(2) -0.012(2) 0.004(2)
O22 0.064(3) 0.036(2) 0.042(3) 0.002(2) -0.005(2) -0.003(2)
O23 0.072(3) 0.040(2) 0.054(3) 0.003(2) -0.013(3) 0.015(2)
C201 0.033(3) 0.048(4) 0.039(4) -0.002(3) 0.006(3) 0.000(3)
C202 0.050(4) 0.038(4) 0.036(4) 0.003(3) -0.002(3) 0.002(3)
C203 0.048(4) 0.048(4) 0.042(4) -0.009(3) 0.001(3) -0.008(3)
C204 0.074(6) 0.112(7) 0.050(5) 0.024(5) -0.001(4) -0.019(5)
C205 0.067(7) 0.220(14) 0.082(8) 0.023(8) 0.016(6) -0.062(8)
C206 0.053(7) 0.238(16) 0.098(10) -0.063(10) 0.031(6) -0.018(8)
C207 0.049(6) 0.107(8) 0.132(10) -0.042(7) -0.013(6) 0.020(5)
C208 0.055(5) 0.053(5) 0.090(6) -0.006(4) -0.009(4) 0.003(4)
C209 0.055(4) 0.044(4) 0.051(4) -0.018(4) 0.010(4) -0.006(3)
C210 0.109(7) 0.069(5) 0.049(5) -0.015(4) 0.012(5) -0.023(5)
C211 0.108(7) 0.067(6) 0.064(6) -0.031(5) 0.008(5) -0.007(5)
C212 0.190(12) 0.123(9) 0.082(7) -0.052(7) 0.064(8) -0.054(8)
C213 0.47(3) 0.188(13) 0.191(13) -0.139(11) 0.260(17) -0.215(16)
C214 0.35(2) 0.151(10) 0.175(12) -0.119(9) 0.215(13) -0.169(12)
N1 0.029(3) 0.049(3) 0.051(3) -0.004(3) 0.007(3) 0.007(2)
N2 0.057(4) 0.061(4) 0.063(4) -0.027(3) 0.007(3) 0.003(3)
C2 0.024(4) 0.099(6) 0.075(6) -0.041(5) -0.001(4) 0.001(4)
C3 0.041(5) 0.101(6) 0.080(6) -0.045(5) 0.002(4) -0.024(4)
C1 0.035(4) 0.064(5) 0.068(5) -0.016(4) 0.004(4) -0.002(3)
N3 0.039(3) 0.051(3) 0.036(3) 0.006(3) 0.003(3) 0.006(2)
N4 0.050(4) 0.056(4) 0.053(4) 0.007(3) 0.000(3) 0.016(3)
C5 0.071(5) 0.084(6) 0.042(5) 0.005(4) 0.003(4) 0.026(4)
C6 0.084(6) 0.101(6) 0.040(5) 0.014(5) 0.005(4) 0.032(5)
C4 0.042(4) 0.061(4) 0.042(4) 0.006(4) -0.001(3) 0.007(3)
N5 0.039(3) 0.043(3) 0.047(3) 0.002(3) -0.006(3) 0.003(2)
N6 0.038(4) 0.072(5) 0.083(5) -0.012(4) -0.023(4) 0.007(3)
C8 0.036(5) 0.172(9) 0.110(8) 0.089(7) -0.021(5) -0.016(5)
C9 0.036(5) 0.167(10) 0.178(11) 0.092(9) -0.003(6) -0.023(5)
C7 0.055(5) 0.066(5) 0.052(5) -0.001(4) -0.004(4) 0.014(4)

loop_
_atom_type_symbol
_atom_type_description
_atom_type_scat_dispersion_real
_atom_type_scat_dispersion_imag
_atom_type_scat_source
C C 0.0033 0.0016 'International Tables Vol C Tables 4.2.6.8 and 6.1.1.4'
H H 0.0000 0.0000 'International Tables Vol C Tables 4.2.6.8 and 6.1.1.4'
N N 0.0061 0.0033 'International Tables Vol C Tables 4.2.6.8 and 6.1.1.4'
O O 0.0106 0.0060 'International Tables Vol C Tables 4.2.6.8 and 6.1.1.4'
Ni Ni 0.3393 1.1124 'International Tables Vol C Tables 4.2.6.8 and 6.1.1.4'

loop_
_geom_angle_atom_site_label_1
_geom_angle_atom_site_label_2
_geom_angle_atom_site_label_3
_geom_angle
_geom_angle_site_symmetry_1
_geom_angle_site_symmetry_3
_geom_angle_publ_flag
O11 Ni N1 90.52(17) . . ?
O11 Ni N3 88.37(17) . . ?
N1 Ni N3 92.91(19) . . ?
O11 Ni N5 171.23(18) . . ?
N1 Ni N5 94.61(19) . . ?
N3 Ni N5 98.45(19) . . ?
O11 Ni O13 77.94(15) . . ?
N1 Ni O13 91.35(18) . . ?
N3 Ni O13 165.70(17) . . ?
N5 Ni O13 94.80(18) . . ?
O11 Ni O21 89.84(15) . . ?
N1 Ni O21 179.23(17) . . ?
N3 Ni O21 87.79(17) . . ?
N5 Ni O21 84.95(17) . . ?
O13 Ni O21 88.06(16) . . ?
C101 O11 Ni 119.7(4) . . ?
C102 O13 Ni 114.0(3) . . ?
O12 C101 O11 123.6(5) . . ?
O12 C101 C102 118.6(5) . . ?
O11 C101 C102 117.7(5) . . ?
O13 C102 C109 110.4(4) . . ?
O13 C102 C103 106.9(5) . . ?
C109 C102 C103 112.7(5) . . ?
O13 C102 C101 108.1(5) . . ?
C109 C102 C101 108.1(5) . . ?
C103 C102 C101 110.5(4) . . ?
C108 C103 C104 116.8(6) . . ?
C108 C103 C102 121.1(5) . . ?
C104 C103 C102 122.0(5) . . ?
C103 C104 C105 122.4(6) . . ?
C106 C105 C104 119.2(7) . . ?
C105 C106 C107 119.7(7) . . ?
C106 C107 C108 120.5(7) . . ?
C103 C108 C107 121.4(7) . . ?
C114 C109 C110 118.5(6) . . ?
C114 C109 C102 119.6(5) . . ?
C110 C109 C102 121.8(6) . . ?
C109 C110 C111 119.3(6) . . ?
C112 C111 C110 121.9(7) . . ?
C111 C112 C113 118.4(7) . . ?
C112 C113 C114 120.4(7) . . ?
C109 C114 C113 121.4(6) . . ?
C201 O21 Ni 124.4(4) . . ?
O22 C201 O21 125.3(6) . . ?
O22 C201 C202 118.7(5) . . ?
O21 C201 C202 115.9(5) . . ?
O23 C202 C209 107.2(5) . . ?
O23 C202 C203 109.5(5) . . ?
C209 C202 C203 110.8(5) . . ?
O23 C202 C201 106.5(5) . . ?
C209 C202 C201 113.6(5) . . ?
C203 C202 C201 109.2(5) . . ?
C204 C203 C208 117.6(7) . . ?
C204 C203 C202 122.1(6) . . ?
C208 C203 C202 120.2(6) . . ?
C203 C204 C205 119.7(8) . . ?
C206 C205 C204 121.7(10) . . ?
C205 C206 C207 119.0(10) . . ?
C206 C207 C208 120.7(10) . . ?
C207 C208 C203 121.0(8) . . ?
C214 C209 C210 114.7(7) . . ?
C214 C209 C202 124.0(6) . . ?
C210 C209 C202 121.3(6) . . ?
C209 C210 C211 123.5(8) . . ?
C212 C211 C210 120.2(8) . . ?
C211 C212 C213 117.7(9) . . ?
C212 C213 C214 121.8(10) . . ?
C209 C214 C213 122.0(9) . . ?
C1 N1 C2 104.2(5) . . ?
C1 N1 Ni 127.8(4) . . ?
C2 N1 Ni 127.9(4) . . ?
C3 N2 C1 106.5(6) . . ?
C3 C2 N1 109.8(6) . . ?
N2 C3 C2 107.1(6) . . ?
N1 C1 N2 112.4(6) . . ?
C4 N3 C5 104.9(5) . . ?
C4 N3 Ni 121.6(4) . . ?
C5 N3 Ni 132.7(5) . . ?
C4 N4 C6 107.5(6) . . ?
C6 C5 N3 110.4(6) . . ?
C5 C6 N4 105.9(6) . . ?
N3 C4 N4 111.3(6) . . ?
C7 N5 C8 103.2(6) . . ?
C7 N5 Ni 127.7(5) . . ?
C8 N5 Ni 129.1(4) . . ?
C7 N6 C9 107.5(6) . . ?
C9 C8 N5 110.4(7) . . ?
N6 C9 C8 106.3(8) . . ?
N6 C7 N5 112.6(7) . . ?

loop_
_geom_bond_atom_site_label_1
_geom_bond_atom_site_label_2
_geom_bond_distance
_geom_bond_site_symmetry_2
_geom_bond_publ_flag
Ni O11 2.034(4) . ?
Ni N1 2.055(5) . ?
Ni N3 2.058(5) . ?
Ni N5 2.078(5) . ?
Ni O13 2.136(4) . ?
Ni O21 2.156(4) . ?
O11 C101 1.257(7) . ?
O12 C101 1.238(7) . ?
O13 C102 1.438(7) . ?
C101 C102 1.571(7) . ?
C102 C109 1.521(8) . ?
C102 C103 1.533(7) . ?
C103 C108 1.363(8) . ?
C103 C104 1.362(8) . ?
C104 C105 1.385(9) . ?
C105 C106 1.349(10) . ?
C106 C107 1.350(10) . ?
C107 C108 1.375(10) . ?
C109 C114 1.367(8) . ?
C109 C110 1.382(8) . ?
C110 C111 1.382(9) . ?
C111 C112 1.364(9) . ?
C112 C113 1.367(9) . ?
C113 C114 1.375(9) . ?
O21 C201 1.269(6) . ?
O22 C201 1.252(6) . ?
O23 C202 1.436(6) . ?
C201 C202 1.533(8) . ?
C202 C209 1.524(8) . ?
C202 C203 1.531(8) . ?
C203 C204 1.365(9) . ?
C203 C208 1.393(9) . ?
C204 C205 1.406(11) . ?
C205 C206 1.335(14) . ?
C206 C207 1.359(14) . ?
C207 C208 1.372(10) . ?
C209 C214 1.315(11) . ?
C209 C210 1.327(8) . ?
C210 C211 1.383(10) . ?
C211 C212 1.297(11) . ?
C212 C213 1.310(12) . ?
C213 C214 1.383(13) . ?
N1 C1 1.306(7) . ?
N1 C2 1.358(7) . ?
N2 C3 1.330(8) . ?
N2 C1 1.330(8) . ?
C2 C3 1.340(9) . ?
N3 C4 1.312(7) . ?
N3 C5 1.358(8) . ?
N4 C4 1.329(7) . ?
N4 C6 1.352(8) . ?
C5 C6 1.336(9) . ?
N5 C7 1.309(7) . ?
N5 C8 1.345(8) . ?
N6 C7 1.309(9) . ?
N6 C9 1.309(10) . ?
C8 C9 1.342(10) . ?

loop_
_geom_hbond_atom_site_label_D
_geom_hbond_atom_site_label_H
_geom_hbond_atom_site_label_A
_geom_hbond_distance_DH
_geom_hbond_distance_HA
_geom_hbond_distance_DA
_geom_hbond_angle_DHA
_geom_hbond_site_symmetry_A
C214 H214 O22 0.93 2.32 2.947(10) 124.5 .
C208 H208 O22 0.93 2.43 2.933(8) 113.9 .
C204 H204 O23 0.93 2.40 2.748(9) 102.3 .
C108 H108 O13 0.93 2.37 2.716(8) 101.5 .
C104 H104 O12 0.93 2.37 3.018(7) 126.5 .
N4 H40 O23 0.89(6) 1.93(6) 2.814(7) 168(6) 3_656
N2 H20 O12 0.99(8) 1.78(8) 2.763(7) 172(7) 4_566
O13 H13 O21 0.87(7) 2.56(7) 2.982(5) 110(5) .
O13 H13 O22 0.87(7) 1.72(7) 2.562(5) 161(7) .
N6 H60 O11 0.81(7) 2.48(7) 3.191(7) 146(6) 1_455
N6 H60 O12 0.81(7) 2.25(7) 2.953(8) 145(6) 1_455
O23 H23 O21 0.82 2.03 2.507(5) 117.0 .
